data_7127920
loop_
_publ_author_name
'Cabelof, Alyssa C.'
'Carta, Veronica'
'Caulton, Kenneth G.'

_publ_section_title
;
 A proton-responsive ligand becomes a dimetal linker for multisubstrate
 assembly <i>via</i> nitrate deoxygenation.
;
_journal_issue 22
_journal_name_full 'Chemical communications (Cambridge, England)'
_journal_page_first 2780
_journal_page_last 2783
_journal_paper_doi 10.1039/d0cc07886g
_journal_volume 57
_journal_year 2021
_chemical_formula_moiety 'C34 H30 Br2 N8 Ni2'
_chemical_formula_sum 'C34 H30 Br2 N8 Ni2'
_chemical_formula_weight 827.90
_space_group_crystal_system triclinic
_space_group_IT_number 2
_space_group_name_Hall '-P 1'
_space_group_name_H-M_alt 'P -1'
_atom_sites_solution_hydrogens geom
_atom_sites_solution_primary dual
_audit_creation_date 2020-03-22
_audit_creation_method
;
Olex2 1.3
(compiled 2020.02.04 svn.rd84adfe8 for OlexSys, GUI svn.r6032)
;
_audit_update_record
;
2020-11-02 deposited with the CCDC.	2021-02-08 downloaded from the CCDC.
;
_cell_angle_alpha 90.5070(10)
_cell_angle_beta 106.9510(10)
_cell_angle_gamma 100.1250(10)
_cell_formula_units_Z 1
_cell_length_a 8.0659(3)
_cell_length_b 9.0221(3)
_cell_length_c 12.1370(5)
_cell_measurement_reflns_used 5507
_cell_measurement_temperature 100.0
_cell_measurement_theta_max 28.69
_cell_measurement_theta_min 2.69
_cell_volume 830.00(5)
_computing_cell_refinement 'SAINT V8.40A (Bruker, 2019)'
_computing_data_reduction 'SAINT V8.40A (Bruker, 2019)'
_computing_molecular_graphics 'Olex2 1.3 (Dolomanov et al., 2009)'
_computing_publication_material 'Olex2 1.3 (Dolomanov et al., 2009)'
_computing_structure_refinement 'XL  (Sheldrick, 2008)'
_computing_structure_solution 'SHELXT 2014/5 (Sheldrick, 2014)'
_diffrn_ambient_temperature 100.0
_diffrn_measured_fraction_theta_full 1.000
_diffrn_measured_fraction_theta_max 0.999
_diffrn_measurement_device_type 'Bruker Venture D8'
_diffrn_measurement_method '\f and \w scans'
_diffrn_radiation_type MoK\a
_diffrn_radiation_wavelength 0.71073
_diffrn_reflns_av_R_equivalents 0.0804
_diffrn_reflns_av_unetI/netI 0.0480
_diffrn_reflns_Laue_measured_fraction_full 1.000
_diffrn_reflns_Laue_measured_fraction_max 0.999
_diffrn_reflns_limit_h_max 11
_diffrn_reflns_limit_h_min -11
_diffrn_reflns_limit_k_max 12
_diffrn_reflns_limit_k_min -12
_diffrn_reflns_limit_l_max 17
_diffrn_reflns_limit_l_min -17
_diffrn_reflns_number 28559
_diffrn_reflns_point_group_measured_fraction_full 1.000
_diffrn_reflns_point_group_measured_fraction_max 0.999
_diffrn_reflns_theta_full 25.242
_diffrn_reflns_theta_max 30.571
_diffrn_reflns_theta_min 2.298
_diffrn_source_current 1.4
_diffrn_source_power 0.07
_diffrn_source_voltage 50.0
_diffrn_standards_number 0
_exptl_absorpt_coefficient_mu 3.579
_exptl_absorpt_correction_T_max 0.7461
_exptl_absorpt_correction_T_min 0.6610
_exptl_absorpt_correction_type multi-scan
_exptl_absorpt_process_details 'SADABS-2016/2 (Bruker,2016/2)'
_exptl_crystal_colour 'light blue'
_exptl_crystal_colour_modifier light
_exptl_crystal_colour_primary blue
_exptl_crystal_density_diffrn 1.656
_exptl_crystal_description plate
_exptl_crystal_F_000 416
_exptl_crystal_preparation synthesized
_exptl_crystal_recrystallization_method 'from a concentrated CD3CN solution'
_exptl_crystal_size_max 0.06
_exptl_crystal_size_mid 0.04
_exptl_crystal_size_min 0.03
_refine_diff_density_max 0.586
_refine_diff_density_min -0.658
_refine_diff_density_rms 0.098
_refine_ls_extinction_method none
_refine_ls_goodness_of_fit_ref 1.008
_refine_ls_hydrogen_treatment constr
_refine_ls_matrix_type full
_refine_ls_number_parameters 210
_refine_ls_number_reflns 5104
_refine_ls_number_restraints 0
_refine_ls_restrained_S_all 1.008
_refine_ls_R_factor_all 0.0480
_refine_ls_R_factor_gt 0.0324
_refine_ls_shift/su_max 0.001
_refine_ls_shift/su_mean 0.000
_refine_ls_structure_factor_coef Fsqd
_refine_ls_weighting_details 'w=1/[\s^2^(Fo^2^)+(0.0315P)^2^] where P=(Fo^2^+2Fc^2^)/3'
_refine_ls_weighting_scheme calc
_refine_ls_wR_factor_gt 0.0666
_refine_ls_wR_factor_ref 0.0713
_reflns_Friedel_coverage 0.000
_reflns_number_gt 3967
_reflns_number_total 5104
_reflns_threshold_expression 'I > 2\s(I)'
_cod_data_source_file d0cc07886g2.cif
_cod_data_source_block mo_20041_0m
_cod_depositor_comments 'Adding full bibliography for 7127916--7127921.cif.'
_cod_database_code 7127920
_shelx_shelxl_version_number 2017/1
_shelx_space_group_comment
;
The symmetry employed for this shelxl refinement is uniquely defined
by the following loop, which should always be used as a source of
symmetry information in preference to the above space-group names.
They are only intended as comments.
;
_shelx_estimated_absorpt_t_max 0.900
_shelx_estimated_absorpt_t_min 0.814
_olex2_refinement_description
;
1. Fixed Uiso
 At 1.2 times of:
  All C(H) groups
 At 1.5 times of:
  All C(H,H,H) groups
2.a Aromatic/amide H refined with riding coordinates:
 C8(H8), C3(H3), C11(H11), C5(H5), C12(H12), C15(H15), C14(H14), C13(H13),
 C4(H4)
2.b Idealised Me refined as rotating group:
 C1(H1A,H1B,H1C), C17(H17A,H17B,H17C)
;
_olex2_date_sample_data_collection 2020-03-12
_olex2_date_sample_submission 2020-03-12
_olex2_submission_original_sample_id 'NMR tube--AC2.190'
_olex2_submission_special_instructions 'No special instructions were received'

loop_
_space_group_symop_operation_xyz
'x, y, z'
'-x, -y, -z'

loop_
_atom_site_label
_atom_site_type_symbol
_atom_site_fract_x
_atom_site_fract_y
_atom_site_fract_z
_atom_site_U_iso_or_equiv
_atom_site_adp_type
_atom_site_occupancy
_atom_site_site_symmetry_order
_atom_site_calc_flag
_atom_site_refinement_flags_posn
_atom_site_refinement_flags_adp
_atom_site_refinement_flags_occupancy
_atom_site_disorder_assembly
_atom_site_disorder_group
Br1 Br 0.38189(3) 0.69186(2) 0.70320(2) 0.01972(6) Uani 1 1 d . . . . .
Ni1 Ni 0.59584(3) 0.54791(3) 0.66202(2) 0.01196(7) Uani 1 1 d . . . . .
N2 N 0.4463(2) 0.36095(18) 0.57411(15) 0.0128(3) Uani 1 1 d . . . . .
N3 N 0.3671(2) 0.31653(18) 0.46225(15) 0.0132(3) Uani 1 1 d . . . . .
N1 N 0.5874(2) 0.41150(19) 0.79827(16) 0.0141(3) Uani 1 1 d . . . . .
N4 N 0.8262(2) 0.4702(2) 0.66156(18) 0.0186(4) Uani 1 1 d . . . . .
C9 C 0.2904(3) 0.1689(2) 0.45611(19) 0.0140(4) Uani 1 1 d . . . . .
C7 C 0.4208(3) 0.2429(2) 0.63881(19) 0.0144(4) Uani 1 1 d . . . . .
C8 C 0.3224(3) 0.1164(2) 0.56614(19) 0.0161(4) Uani 1 1 d . . . . .
H8 H 0.286062 0.017560 0.587312 0.019 Uiso 1 1 calc R U . . .
C6 C 0.4908(3) 0.2707(2) 0.76327(19) 0.0151(4) Uani 1 1 d . . . . .
C2 C 0.6610(3) 0.4488(2) 0.91182(19) 0.0173(4) Uani 1 1 d . . . . .
C3 C 0.6334(3) 0.3492(3) 0.9943(2) 0.0203(4) Uani 1 1 d . . . . .
H3 H 0.683816 0.378122 1.074244 0.024 Uiso 1 1 calc R U . . .
C10 C 0.1855(3) 0.0911(2) 0.34334(18) 0.0139(4) Uani 1 1 d . . . . .
C11 C 0.2181(3) -0.0453(2) 0.3077(2) 0.0211(4) Uani 1 1 d . . . . .
H11 H 0.308960 -0.089799 0.356316 0.025 Uiso 1 1 calc R U . . .
C5 C 0.4622(3) 0.1654(2) 0.8417(2) 0.0202(4) Uani 1 1 d . . . . .
H5 H 0.396453 0.066818 0.815839 0.024 Uiso 1 1 calc R U . . .
C16 C 0.9139(3) 0.4090(2) 0.6256(2) 0.0211(4) Uani 1 1 d . . . . .
C12 C 0.1181(3) -0.1161(3) 0.2013(2) 0.0237(5) Uani 1 1 d . . . . .
H12 H 0.141699 -0.208700 0.177353 0.028 Uiso 1 1 calc R U . . .
C15 C 0.0498(3) 0.1535(2) 0.2708(2) 0.0212(4) Uani 1 1 d . . . . .
H15 H 0.025588 0.246092 0.294178 0.025 Uiso 1 1 calc R U . . .
C14 C -0.0495(3) 0.0813(3) 0.1650(2) 0.0258(5) Uani 1 1 d . . . . .
H14 H -0.141479 0.124429 0.116200 0.031 Uiso 1 1 calc R U . . .
C13 C -0.0150(3) -0.0540(3) 0.1301(2) 0.0235(5) Uani 1 1 d . . . . .
H13 H -0.082862 -0.103479 0.057457 0.028 Uiso 1 1 calc R U . . .
C1 C 0.7746(3) 0.6028(3) 0.9449(2) 0.0227(5) Uani 1 1 d . . . . .
H1A H 0.708616 0.679065 0.906862 0.034 Uiso 1 1 calc R U . . .
H1B H 0.880939 0.607404 0.920493 0.034 Uiso 1 1 calc R U . . .
H1C H 0.808326 0.622382 1.028750 0.034 Uiso 1 1 calc R U . . .
C4 C 0.5314(3) 0.2072(3) 0.9582(2) 0.0222(4) Uani 1 1 d . . . . .
H4 H 0.509132 0.138699 1.013399 0.027 Uiso 1 1 calc R U . . .
C17 C 1.0227(4) 0.3310(3) 0.5775(3) 0.0310(6) Uani 1 1 d . . . . .
H17A H 0.958497 0.296027 0.497195 0.047 Uiso 1 1 calc R U . . .
H17B H 1.050680 0.244284 0.622567 0.047 Uiso 1 1 calc R U . . .
H17C H 1.132273 0.400250 0.580260 0.047 Uiso 1 1 calc R U . . .

loop_
_atom_site_aniso_label
_atom_site_aniso_U_11
_atom_site_aniso_U_22
_atom_site_aniso_U_33
_atom_site_aniso_U_23
_atom_site_aniso_U_13
_atom_site_aniso_U_12
Br1 0.02298(12) 0.02073(11) 0.02062(12) 0.00302(8) 0.01106(9) 0.00977(8)
Ni1 0.01341(13) 0.01067(12) 0.01246(13) 0.00065(9) 0.00474(10) 0.00245(9)
N2 0.0135(8) 0.0128(7) 0.0127(8) -0.0001(6) 0.0046(6) 0.0028(6)
N3 0.0144(8) 0.0127(7) 0.0135(8) 0.0005(6) 0.0054(6) 0.0026(6)
N1 0.0155(8) 0.0141(8) 0.0144(8) 0.0017(6) 0.0064(7) 0.0043(6)
N4 0.0177(9) 0.0166(8) 0.0233(10) 0.0071(7) 0.0081(8) 0.0045(7)
C9 0.0148(9) 0.0105(8) 0.0181(10) 0.0002(7) 0.0070(8) 0.0028(7)
C7 0.0140(9) 0.0142(9) 0.0165(10) 0.0025(7) 0.0059(8) 0.0040(7)
C8 0.0185(10) 0.0128(9) 0.0182(10) 0.0032(7) 0.0070(8) 0.0034(7)
C6 0.0137(9) 0.0147(9) 0.0181(10) 0.0024(7) 0.0056(8) 0.0045(7)
C2 0.0197(10) 0.0163(9) 0.0171(10) 0.0010(8) 0.0063(8) 0.0050(8)
C3 0.0243(11) 0.0235(10) 0.0134(10) 0.0021(8) 0.0053(9) 0.0060(8)
C10 0.0154(9) 0.0117(8) 0.0153(9) 0.0014(7) 0.0064(8) 0.0009(7)
C11 0.0204(11) 0.0186(10) 0.0238(12) -0.0021(8) 0.0042(9) 0.0067(8)
C5 0.0235(11) 0.0173(10) 0.0209(11) 0.0050(8) 0.0084(9) 0.0035(8)
C16 0.0173(10) 0.0204(10) 0.0265(12) 0.0030(9) 0.0075(9) 0.0039(8)
C12 0.0279(12) 0.0188(10) 0.0233(12) -0.0060(9) 0.0070(10) 0.0028(9)
C15 0.0229(11) 0.0150(9) 0.0236(12) -0.0003(8) 0.0032(9) 0.0044(8)
C14 0.0248(12) 0.0202(10) 0.0242(12) 0.0015(9) -0.0040(9) 0.0023(8)
C13 0.0257(12) 0.0209(11) 0.0198(11) -0.0010(9) 0.0049(9) -0.0033(9)
C1 0.0281(12) 0.0201(10) 0.0181(11) -0.0003(8) 0.0054(9) 0.0023(9)
C4 0.0275(12) 0.0215(10) 0.0187(11) 0.0072(8) 0.0083(9) 0.0047(9)
C17 0.0244(12) 0.0299(12) 0.0453(16) 0.0000(11) 0.0184(12) 0.0086(10)

loop_
_atom_type_symbol
_atom_type_description
_atom_type_scat_dispersion_real
_atom_type_scat_dispersion_imag
_atom_type_scat_source
C C 0.0033 0.0016 'International Tables Vol C Tables 4.2.6.8 and 6.1.1.4'
N N 0.0061 0.0033 'International Tables Vol C Tables 4.2.6.8 and 6.1.1.4'
Br Br -0.2901 2.4595 'International Tables Vol C Tables 4.2.6.8 and 6.1.1.4'
Ni Ni 0.3393 1.1124 'International Tables Vol C Tables 4.2.6.8 and 6.1.1.4'
H H 0.0000 0.0000 'International Tables Vol C Tables 4.2.6.8 and 6.1.1.4'

loop_
_geom_angle_atom_site_label_1
_geom_angle_atom_site_label_2
_geom_angle_atom_site_label_3
_geom_angle
_geom_angle_site_symmetry_1
_geom_angle_site_symmetry_3
_geom_angle_publ_flag
N2 Ni1 Br1 104.30(5) . . ?
N2 Ni1 N3 103.28(7) . 2_666 ?
N2 Ni1 N1 80.44(7) . . ?
N2 Ni1 N4 91.11(7) . . ?
N3 Ni1 Br1 91.94(5) 2_666 . ?
N3 Ni1 N1 173.71(7) 2_666 . ?
N3 Ni1 N4 87.93(7) 2_666 . ?
N1 Ni1 Br1 92.03(5) . . ?
N1 Ni1 N4 86.92(7) . . ?
N4 Ni1 Br1 164.16(6) . . ?
N3 N2 Ni1 136.04(13) . . ?
N3 N2 C7 108.87(16) . . ?
C7 N2 Ni1 115.00(14) . . ?
N2 N3 Ni1 120.56(12) . 2_666 ?
N2 N3 C9 107.93(17) . . ?
C9 N3 Ni1 130.82(14) . 2_666 ?
C6 N1 Ni1 113.12(14) . . ?
C2 N1 Ni1 127.61(14) . . ?
C2 N1 C6 119.24(18) . . ?
C16 N4 Ni1 156.71(19) . . ?
N3 C9 C8 109.93(18) . . ?
N3 C9 C10 120.04(18) . . ?
C8 C9 C10 129.98(18) . . ?
N2 C7 C8 109.27(19) . . ?
N2 C7 C6 117.04(17) . . ?
C8 C7 C6 133.65(19) . . ?
C9 C8 C7 103.98(18) . . ?
C9 C8 H8 128.0 . . ?
C7 C8 H8 128.0 . . ?
N1 C6 C7 114.15(18) . . ?
N1 C6 C5 121.8(2) . . ?
C5 C6 C7 124.05(19) . . ?
N1 C2 C3 121.44(19) . . ?
N1 C2 C1 116.74(19) . . ?
C3 C2 C1 121.8(2) . . ?
C2 C3 H3 120.5 . . ?
C4 C3 C2 119.0(2) . . ?
C4 C3 H3 120.5 . . ?
C11 C10 C9 121.13(19) . . ?
C11 C10 C15 118.9(2) . . ?
C15 C10 C9 120.00(18) . . ?
C10 C11 H11 119.9 . . ?
C12 C11 C10 120.1(2) . . ?
C12 C11 H11 119.9 . . ?
C6 C5 H5 120.8 . . ?
C4 C5 C6 118.5(2) . . ?
C4 C5 H5 120.8 . . ?
N4 C16 C17 178.8(3) . . ?
C11 C12 H12 119.6 . . ?
C13 C12 C11 120.8(2) . . ?
C13 C12 H12 119.6 . . ?
C10 C15 H15 119.8 . . ?
C14 C15 C10 120.4(2) . . ?
C14 C15 H15 119.8 . . ?
C15 C14 H14 119.9 . . ?
C15 C14 C13 120.2(2) . . ?
C13 C14 H14 119.9 . . ?
C12 C13 C14 119.7(2) . . ?
C12 C13 H13 120.2 . . ?
C14 C13 H13 120.2 . . ?
C2 C1 H1A 109.5 . . ?
C2 C1 H1B 109.5 . . ?
C2 C1 H1C 109.5 . . ?
H1A C1 H1B 109.5 . . ?
H1A C1 H1C 109.5 . . ?
H1B C1 H1C 109.5 . . ?
C3 C4 H4 120.0 . . ?
C5 C4 C3 119.9(2) . . ?
C5 C4 H4 120.0 . . ?
C16 C17 H17A 109.5 . . ?
C16 C17 H17B 109.5 . . ?
C16 C17 H17C 109.5 . . ?
H17A C17 H17B 109.5 . . ?
H17A C17 H17C 109.5 . . ?
H17B C17 H17C 109.5 . . ?

loop_
_geom_bond_atom_site_label_1
_geom_bond_atom_site_label_2
_geom_bond_distance
_geom_bond_site_symmetry_2
_geom_bond_publ_flag
Br1 Ni1 2.4888(3) . ?
Ni1 N2 1.9851(17) . ?
Ni1 N3 2.0067(18) 2_666 ?
Ni1 N1 2.0800(18) . ?
Ni1 N4 2.0997(19) . ?
N2 N3 1.344(2) . ?
N2 C7 1.351(3) . ?
N3 C9 1.358(3) . ?
N1 C6 1.360(3) . ?
N1 C2 1.345(3) . ?
N4 C16 1.144(3) . ?
C9 C8 1.388(3) . ?
C9 C10 1.477(3) . ?
C7 C8 1.403(3) . ?
C7 C6 1.452(3) . ?
C8 H8 0.9500 . ?
C6 C5 1.389(3) . ?
C2 C3 1.391(3) . ?
C2 C1 1.503(3) . ?
C3 H3 0.9500 . ?
C3 C4 1.386(3) . ?
C10 C11 1.393(3) . ?
C10 C15 1.398(3) . ?
C11 H11 0.9500 . ?
C11 C12 1.387(3) . ?
C5 H5 0.9500 . ?
C5 C4 1.382(3) . ?
C16 C17 1.454(3) . ?
C12 H12 0.9500 . ?
C12 C13 1.375(4) . ?
C15 H15 0.9500 . ?
C15 C14 1.384(3) . ?
C14 H14 0.9500 . ?
C14 C13 1.388(4) . ?
C13 H13 0.9500 . ?
C1 H1A 0.9800 . ?
C1 H1B 0.9800 . ?
C1 H1C 0.9800 . ?
C4 H4 0.9500 . ?
C17 H17A 0.9800 . ?
C17 H17B 0.9800 . ?
C17 H17C 0.9800 . ?

loop_
_geom_hbond_atom_site_label_D
_geom_hbond_atom_site_label_H
_geom_hbond_atom_site_label_A
_geom_hbond_distance_DH
_geom_hbond_distance_HA
_geom_hbond_distance_DA
_geom_hbond_angle_DHA
_geom_hbond_site_symmetry_A
_geom_hbond_publ_flag
C3 H3 Br1 0.95 2.95 3.729(2) 139.7 2_667 yes
C1 H1A Br1 0.98 3.06 3.847(3) 138.0 . yes
C17 H17A Br1 0.98 3.11 3.945(3) 143.8 2_666 yes
C17 H17C Br1 0.98 3.09 3.916(3) 143.5 1_655 yes
C17 H17C N2 0.98 2.64 3.392(3) 133.7 1_655 yes

loop_
_geom_torsion_atom_site_label_1
_geom_torsion_atom_site_label_2
_geom_torsion_atom_site_label_3
_geom_torsion_atom_site_label_4
_geom_torsion
_geom_torsion_site_symmetry_1
_geom_torsion_site_symmetry_2
_geom_torsion_site_symmetry_3
_geom_torsion_site_symmetry_4
_geom_torsion_publ_flag
Ni1 N2 N3 Ni1 4.8(3) . . . 2_666 ?
Ni1 N2 N3 C9 176.30(15) . . . . ?
Ni1 N2 C7 C8 -176.57(13) . . . . ?
Ni1 N2 C7 C6 5.5(2) . . . . ?
Ni1 N3 C9 C8 169.61(15) 2_666 . . . ?
Ni1 N3 C9 C10 -12.7(3) 2_666 . . . ?
Ni1 N1 C6 C7 2.6(2) . . . . ?
Ni1 N1 C6 C5 -176.77(17) . . . . ?
Ni1 N1 C2 C3 175.02(16) . . . . ?
Ni1 N1 C2 C1 -5.2(3) . . . . ?
N2 N3 C9 C8 -0.7(2) . . . . ?
N2 N3 C9 C10 177.03(18) . . . . ?
N2 C7 C8 C9 -0.9(2) . . . . ?
N2 C7 C6 N1 -5.4(3) . . . . ?
N2 C7 C6 C5 174.0(2) . . . . ?
N3 N2 C7 C8 0.5(2) . . . . ?
N3 N2 C7 C6 -177.43(17) . . . . ?
N3 C9 C8 C7 1.0(2) . . . . ?
N3 C9 C10 C11 128.3(2) . . . . ?
N3 C9 C10 C15 -52.3(3) . . . . ?
N1 C6 C5 C4 1.3(3) . . . . ?
N1 C2 C3 C4 1.6(3) . . . . ?
C9 C10 C11 C12 -179.9(2) . . . . ?
C9 C10 C15 C14 -179.9(2) . . . . ?
C7 N2 N3 Ni1 -171.38(13) . . . 2_666 ?
C7 N2 N3 C9 0.1(2) . . . . ?
C7 C6 C5 C4 -178.0(2) . . . . ?
C8 C9 C10 C11 -54.5(3) . . . . ?
C8 C9 C10 C15 124.9(2) . . . . ?
C8 C7 C6 N1 177.3(2) . . . . ?
C8 C7 C6 C5 -3.3(4) . . . . ?
C6 N1 C2 C3 -3.2(3) . . . . ?
C6 N1 C2 C1 176.63(19) . . . . ?
C6 C7 C8 C9 176.6(2) . . . . ?
C6 C5 C4 C3 -2.8(4) . . . . ?
C2 N1 C6 C7 -178.94(18) . . . . ?
C2 N1 C6 C5 1.7(3) . . . . ?
C2 C3 C4 C5 1.4(4) . . . . ?
C10 C9 C8 C7 -176.5(2) . . . . ?
C10 C11 C12 C13 -0.5(4) . . . . ?
C10 C15 C14 C13 0.0(4) . . . . ?
C11 C10 C15 C14 -0.4(3) . . . . ?
C11 C12 C13 C14 0.1(4) . . . . ?
C15 C10 C11 C12 0.7(3) . . . . ?
C15 C14 C13 C12 0.2(4) . . . . ?
C1 C2 C3 C4 -178.1(2) . . . . ?
